data_2210001
loop_
_publ_author_name
'Elsegood, Mark R. J.'
'Smith, Martin B.'
'Dale, Sophie H.'

_publ_section_title
;
 [2-(Diphenylphosphino-\k<i>P</i>)benzaldehyde]gold(I) chloride
;
_journal_coeditor_code SG2043
_journal_issue 8
_journal_name_full 'Acta Crystallographica Section E'
_journal_page_first m1850
_journal_page_last m1852
_journal_paper_doi 10.1107/S1600536806026432
_journal_volume 62
_journal_year 2006
_chemical_formula_iupac '[Au Cl (C19 H15 O P)]'
_chemical_formula_moiety 'C19 H15 Au Cl O P'
_chemical_formula_sum 'C19 H15 Au Cl O P'
_chemical_formula_weight 522.70
_chemical_name_systematic
;
[2-(Diphenylphosphino-\kP)benzaldehyde]gold(I) chloride
;
_space_group_IT_number 2
_symmetry_cell_setting triclinic
_symmetry_space_group_name_Hall '-P 1'
_symmetry_space_group_name_H-M 'P -1'
_atom_sites_solution_hydrogens geom
_atom_sites_solution_primary direct
_atom_sites_solution_secondary difmap
_audit_creation_method SHELXL97
_cell_angle_alpha 97.1857(7)
_cell_angle_beta 103.5519(9)
_cell_angle_gamma 101.4375(9)
_cell_formula_units_Z 4
_cell_length_a 10.2431(2)
_cell_length_b 10.4949(2)
_cell_length_c 16.6533(3)
_cell_measurement_reflns_used 61735
_cell_measurement_temperature 120(2)
_cell_measurement_theta_max 27.48
_cell_measurement_theta_min 2.91
_cell_volume 1677.96(6)
_computing_cell_refinement 'DENZO and COLLECT'
_computing_data_collection 'DENZO (Otwinowski & Minor, 1997) and COLLECT (Nonius, 1998)'
_computing_data_reduction 'DENZO and COLLECT'
_computing_molecular_graphics SHELXTL
_computing_publication_material 'SHELXTL and local programs'
_computing_structure_refinement SHELXTL
_computing_structure_solution 'SHELXTL (Bruker, 2000)'
_diffrn_ambient_temperature 120(2)
_diffrn_detector_area_resol_mean 9.091
_diffrn_measured_fraction_theta_full 0.980
_diffrn_measured_fraction_theta_max 0.980
_diffrn_measurement_device_type 'Bruker Nonius KappaCCD area-detector'
_diffrn_measurement_method '\f and \w'
_diffrn_radiation_monochromator '10cm confocal mirrors'
_diffrn_radiation_source 'Enraf Nonius FR591 rotating anode'
_diffrn_radiation_type MoK\a
_diffrn_radiation_wavelength 0.71073
_diffrn_reflns_av_R_equivalents 0.0625
_diffrn_reflns_av_sigmaI/netI 0.0412
_diffrn_reflns_limit_h_max 13
_diffrn_reflns_limit_h_min -13
_diffrn_reflns_limit_k_max 13
_diffrn_reflns_limit_k_min -13
_diffrn_reflns_limit_l_max 21
_diffrn_reflns_limit_l_min -21
_diffrn_reflns_number 29712
_diffrn_reflns_theta_full 27.69
_diffrn_reflns_theta_max 27.69
_diffrn_reflns_theta_min 2.94
_diffrn_standards_decay_% 0
_diffrn_standards_number 0
_exptl_absorpt_coefficient_mu 9.023
_exptl_absorpt_correction_T_max 0.697
_exptl_absorpt_correction_T_min 0.128
_exptl_absorpt_correction_type multi-scan
_exptl_absorpt_process_details
;
using multiple and symmetry-related data measurements
(SORTAV; Blessing, 1995)
;
_exptl_crystal_colour colourless
_exptl_crystal_density_diffrn 2.069
_exptl_crystal_density_method 'not measured'
_exptl_crystal_description 'thick plate'
_exptl_crystal_F_000 992
_exptl_crystal_size_max 0.25
_exptl_crystal_size_mid 0.20
_exptl_crystal_size_min 0.04
_refine_diff_density_max 3.099
_refine_diff_density_min -1.399
_refine_ls_extinction_method none
_refine_ls_goodness_of_fit_ref 1.055
_refine_ls_hydrogen_treatment constr
_refine_ls_matrix_type full
_refine_ls_number_parameters 415
_refine_ls_number_reflns 7704
_refine_ls_number_restraints 0
_refine_ls_restrained_S_all 1.055
_refine_ls_R_factor_all 0.0422
_refine_ls_R_factor_gt 0.0373
_refine_ls_shift/su_max 0.002
_refine_ls_shift/su_mean 0.000
_refine_ls_structure_factor_coef Fsqd
_refine_ls_weighting_details 'calc w = 1/[\s^2^(Fo^2^)+(0.0588P)^2^+5.6P] where P=(Fo^2^+2Fc^2^)/3'
_refine_ls_weighting_scheme calc
_refine_ls_wR_factor_gt 0.0971
_refine_ls_wR_factor_ref 0.1002
_reflns_number_gt 6936
_reflns_number_total 7704
_reflns_threshold_expression I>2\s(I)
_cod_data_source_file sg2043.cif
_cod_data_source_block I
_cod_depositor_comments
;
The following automatic conversions were performed:
'_geom_bond_publ_flag' value 'Y' changed to 'y' according to
'/home/saulius/struct/CIF-dictionaries/cif_core.dic' dictionary named
'cif_core.dic' version 2.4.1 from 2010-06-29 (12
times).

'_geom_angle_publ_flag' value 'Y' changed to 'y' according to
'/home/saulius/struct/CIF-dictionaries/cif_core.dic' dictionary named
'cif_core.dic' version 2.4.1 from 2010-06-29 (2 times).

Automatic conversion script
Id: cif_fix_enum 1527 2010-12-29 10:47:43Z saulius 

The following automatic conversions were performed:

'_geom_bond_publ_flag' value 'Y' changed to 'y' according to
/home/saulius/struct/CIF-dictionaries/cif_core.dic dictionary named
'cif_core.dic' version 2.4.1 from 2010-06-29 (12
times).

'_geom_angle_publ_flag' value 'Y' changed to 'y' according
to /home/saulius/struct/CIF-dictionaries/cif_core.dic dictionary
named 'cif_core.dic' version 2.4.1 from 2010-06-29 (2 times).

Automatic conversion script
Id: cif_fix_values 1715 2011-07-08 13:25:40Z adriana 
;
_cod_database_code 2210001
_cod_database_fobs_code 2210001

loop_
_symmetry_equiv_pos_as_xyz
'x, y, z'
'-x, -y, -z'

loop_
_atom_site_type_symbol
_atom_site_label
_atom_site_fract_x
_atom_site_fract_y
_atom_site_fract_z
_atom_site_U_iso_or_equiv
_atom_site_adp_type
_atom_site_calc_flag
_atom_site_refinement_flags
_atom_site_occupancy
Au Au1 0.69934(2) 0.116173(19) 0.424881(11) 0.01437(7) Uani d . 1
Cl Cl1 0.65437(14) 0.03133(14) 0.28557(8) 0.0213(3) Uani d . 1
P P1 0.73885(14) 0.19673(13) 0.56099(8) 0.0134(3) Uani d . 1
C C1 0.8005(5) 0.0849(5) 0.6285(3) 0.0148(10) Uani d . 1
C C2 0.7170(6) 0.0265(5) 0.6749(3) 0.0159(10) Uani d . 1
H H2 0.6295 0.0461 0.6716 0.019 Uiso calc R 1
C C3 0.7597(6) -0.0604(5) 0.7263(3) 0.0201(11) Uani d . 1
H H3 0.7004 -0.1005 0.7569 0.024 Uiso calc R 1
C C4 0.8878(6) -0.0890(6) 0.7333(4) 0.0225(12) Uani d . 1
H H4 0.9180 -0.1464 0.7696 0.027 Uiso calc R 1
C C5 0.9703(6) -0.0332(5) 0.6869(4) 0.0191(11) Uani d . 1
H H5 1.0577 -0.0533 0.6908 0.023 Uiso calc R 1
C C6 0.9285(6) 0.0528(5) 0.6339(3) 0.0170(10) Uani d . 1
C C7 1.0229(6) 0.1008(5) 0.5849(3) 0.0183(11) Uani d . 1
H H7 1.1072 0.0731 0.5933 0.022 Uiso calc R 1
O O1 1.0025(4) 0.1729(4) 0.5346(2) 0.0205(8) Uani d . 1
C C8 0.5803(6) 0.2252(5) 0.5844(3) 0.0163(10) Uani d . 1
C C9 0.4615(6) 0.1980(5) 0.5197(3) 0.0184(11) Uani d . 1
H H9 0.4607 0.1564 0.4655 0.022 Uiso calc R 1
C C10 0.3421(6) 0.2316(6) 0.5336(4) 0.0245(12) Uani d . 1
H H10 0.2603 0.2129 0.4888 0.029 Uiso calc R 1
C C11 0.3431(6) 0.2918(6) 0.6123(4) 0.0217(12) Uani d . 1
H H11 0.2625 0.3157 0.6217 0.026 Uiso calc R 1
C C12 0.4626(6) 0.3173(6) 0.6780(4) 0.0202(11) Uani d . 1
H H12 0.4630 0.3574 0.7325 0.024 Uiso calc R 1
C C13 0.5815(6) 0.2844(5) 0.6641(3) 0.0182(11) Uani d . 1
H H13 0.6632 0.3023 0.7089 0.022 Uiso calc R 1
C C14 0.8589(5) 0.3577(5) 0.6010(3) 0.0156(10) Uani d . 1
C C15 0.8508(6) 0.4559(6) 0.5518(4) 0.0212(11) Uani d . 1
H H15 0.7859 0.4366 0.4982 0.025 Uiso calc R 1
C C16 0.9366(7) 0.5807(6) 0.5808(4) 0.0271(13) Uani d . 1
H H16 0.9299 0.6473 0.5473 0.032 Uiso calc R 1
C C17 1.0325(6) 0.6093(6) 0.6586(4) 0.0248(12) Uani d . 1
H H17 1.0924 0.6948 0.6782 0.030 Uiso calc R 1
C C18 1.0402(6) 0.5130(6) 0.7074(4) 0.0232(12) Uani d . 1
H H18 1.1059 0.5326 0.7608 0.028 Uiso calc R 1
C C19 0.9529(6) 0.3871(6) 0.6796(4) 0.0205(11) Uani d . 1
H H19 0.9577 0.3218 0.7143 0.025 Uiso calc R 1
Au Au2 1.02900(2) 0.690763(19) 0.904323(12) 0.01608(7) Uani d . 1
Cl Cl2 1.24726(15) 0.77100(15) 0.89367(9) 0.0260(3) Uani d . 1
P P2 0.81313(14) 0.61296(13) 0.91035(8) 0.0144(3) Uani d . 1
C C20 0.7804(5) 0.6774(5) 1.0097(3) 0.0146(10) Uani d . 1
C C21 0.7514(6) 0.5895(5) 1.0624(4) 0.0182(11) Uani d . 1
H H21 0.7419 0.4978 1.0447 0.022 Uiso calc R 1
C C22 0.7360(6) 0.6354(6) 1.1419(4) 0.0222(12) Uani d . 1
H H22 0.7164 0.5743 1.1775 0.027 Uiso calc R 1
C C23 0.7489(6) 0.7667(6) 1.1685(4) 0.0218(11) Uani d . 1
H H23 0.7374 0.7969 1.2220 0.026 Uiso calc R 1
C C24 0.7788(6) 0.8559(6) 1.1167(4) 0.0210(11) Uani d . 1
H H24 0.7892 0.9475 1.1355 0.025 Uiso calc R 1
C C25 0.7937(6) 0.8128(5) 1.0380(3) 0.0179(11) Uani d . 1
C C26 0.8287(6) 0.9151(6) 0.9893(4) 0.0229(12) Uani d . 1
H H26 0.8349 1.0040 1.0130 0.027 Uiso calc R 1
O O2 0.8505(4) 0.8949(4) 0.9205(3) 0.0248(9) Uani d . 1
C C27 0.7707(6) 0.4343(5) 0.9010(3) 0.0161(10) Uani d . 1
C C28 0.6382(6) 0.3653(6) 0.8953(3) 0.0193(11) Uani d . 1
H H28 0.5688 0.4120 0.8991 0.023 Uiso calc R 1
C C29 0.6054(7) 0.2272(6) 0.8841(4) 0.0238(12) Uani d . 1
H H29 0.5147 0.1802 0.8816 0.029 Uiso calc R 1
C C30 0.7064(6) 0.1600(5) 0.8768(4) 0.0228(12) Uani d . 1
H H30 0.6845 0.0662 0.8692 0.027 Uiso calc R 1
C C31 0.8379(6) 0.2264(6) 0.8803(4) 0.0239(12) Uani d . 1
H H31 0.9055 0.1788 0.8735 0.029 Uiso calc R 1
C C32 0.8715(6) 0.3641(6) 0.8938(3) 0.0188(11) Uani d . 1
H H32 0.9632 0.4105 0.8983 0.023 Uiso calc R 1
C C33 0.6813(5) 0.6367(5) 0.8240(3) 0.0160(10) Uani d . 1
C C34 0.5582(6) 0.6684(6) 0.8326(4) 0.0210(11) Uani d . 1
H H34 0.5423 0.6830 0.8866 0.025 Uiso calc R 1
C C35 0.4597(6) 0.6786(6) 0.7625(4) 0.0246(12) Uani d . 1
H H35 0.3773 0.7024 0.7685 0.030 Uiso calc R 1
C C36 0.4815(6) 0.6542(6) 0.6840(4) 0.0230(12) Uani d . 1
H H36 0.4138 0.6613 0.6360 0.028 Uiso calc R 1
C C37 0.6008(6) 0.6195(6) 0.6745(3) 0.0214(11) Uani d . 1
H H37 0.6135 0.6009 0.6200 0.026 Uiso calc R 1
C C38 0.7025(6) 0.6114(5) 0.7442(4) 0.0207(11) Uani d . 1
H H38 0.7853 0.5891 0.7377 0.025 Uiso calc R 1

loop_
_atom_site_aniso_label
_atom_site_aniso_U_11
_atom_site_aniso_U_22
_atom_site_aniso_U_33
_atom_site_aniso_U_12
_atom_site_aniso_U_13
_atom_site_aniso_U_23
Au1 0.01748(12) 0.01383(11) 0.01319(11) 0.00591(8) 0.00416(8) 0.00383(8)
Cl1 0.0279(7) 0.0228(7) 0.0147(6) 0.0096(6) 0.0064(5) 0.0021(5)
P1 0.0155(6) 0.0126(6) 0.0125(6) 0.0045(5) 0.0031(5) 0.0032(5)
C1 0.018(3) 0.007(2) 0.016(2) 0.0006(19) 0.000(2) 0.0015(18)
C2 0.020(3) 0.011(2) 0.018(2) 0.004(2) 0.005(2) 0.0029(19)
C3 0.030(3) 0.015(3) 0.017(3) 0.003(2) 0.008(2) 0.006(2)
C4 0.031(3) 0.017(3) 0.022(3) 0.006(2) 0.006(2) 0.011(2)
C5 0.020(3) 0.013(2) 0.026(3) 0.007(2) 0.006(2) 0.006(2)
C6 0.017(3) 0.009(2) 0.021(3) -0.001(2) 0.001(2) 0.003(2)
C7 0.017(3) 0.015(3) 0.022(3) 0.004(2) 0.006(2) 0.002(2)
O1 0.023(2) 0.0184(19) 0.024(2) 0.0053(16) 0.0086(16) 0.0097(16)
C8 0.018(3) 0.012(2) 0.020(3) 0.004(2) 0.005(2) 0.006(2)
C9 0.020(3) 0.016(3) 0.020(3) 0.005(2) 0.004(2) 0.005(2)
C10 0.015(3) 0.025(3) 0.030(3) 0.004(2) 0.001(2) 0.005(2)
C11 0.019(3) 0.018(3) 0.035(3) 0.008(2) 0.015(2) 0.008(2)
C12 0.022(3) 0.018(3) 0.022(3) 0.005(2) 0.008(2) 0.005(2)
C13 0.019(3) 0.018(3) 0.018(3) 0.004(2) 0.005(2) 0.007(2)
C14 0.018(3) 0.012(2) 0.019(3) 0.005(2) 0.006(2) 0.005(2)
C15 0.027(3) 0.019(3) 0.020(3) 0.008(2) 0.005(2) 0.008(2)
C16 0.033(3) 0.019(3) 0.032(3) 0.004(3) 0.012(3) 0.014(2)
C17 0.020(3) 0.014(3) 0.039(3) 0.001(2) 0.009(3) 0.004(2)
C18 0.020(3) 0.018(3) 0.029(3) 0.005(2) 0.005(2) -0.003(2)
C19 0.024(3) 0.018(3) 0.022(3) 0.010(2) 0.007(2) 0.004(2)
Au2 0.01753(12) 0.01563(12) 0.01621(11) 0.00452(8) 0.00588(8) 0.00346(8)
Cl2 0.0233(7) 0.0265(7) 0.0280(7) 0.0003(6) 0.0128(6) 0.0014(6)
P2 0.0158(6) 0.0140(6) 0.0153(6) 0.0055(5) 0.0054(5) 0.0039(5)
C20 0.015(2) 0.015(2) 0.016(2) 0.006(2) 0.0046(19) 0.0037(19)
C21 0.015(3) 0.016(3) 0.024(3) 0.004(2) 0.006(2) 0.003(2)
C22 0.017(3) 0.028(3) 0.022(3) 0.005(2) 0.006(2) 0.009(2)
C23 0.023(3) 0.025(3) 0.020(3) 0.008(2) 0.007(2) 0.004(2)
C24 0.022(3) 0.020(3) 0.024(3) 0.011(2) 0.006(2) 0.003(2)
C25 0.021(3) 0.018(3) 0.016(3) 0.008(2) 0.005(2) 0.003(2)
C26 0.029(3) 0.020(3) 0.021(3) 0.007(2) 0.008(2) 0.004(2)
O2 0.033(2) 0.023(2) 0.023(2) 0.0084(18) 0.0109(18) 0.0084(17)
C27 0.019(3) 0.016(3) 0.013(2) 0.007(2) 0.001(2) 0.0032(19)
C28 0.021(3) 0.021(3) 0.019(3) 0.010(2) 0.006(2) 0.006(2)
C29 0.027(3) 0.021(3) 0.020(3) 0.002(2) 0.001(2) 0.008(2)
C30 0.034(3) 0.011(2) 0.022(3) 0.003(2) 0.006(2) 0.002(2)
C31 0.026(3) 0.027(3) 0.021(3) 0.015(2) 0.004(2) 0.004(2)
C32 0.017(3) 0.021(3) 0.019(3) 0.009(2) 0.001(2) 0.003(2)
C33 0.018(3) 0.014(2) 0.016(2) 0.005(2) 0.001(2) 0.007(2)
C34 0.025(3) 0.022(3) 0.022(3) 0.012(2) 0.012(2) 0.009(2)
C35 0.025(3) 0.024(3) 0.029(3) 0.010(2) 0.009(2) 0.007(2)
C36 0.027(3) 0.021(3) 0.022(3) 0.010(2) 0.002(2) 0.009(2)
C37 0.030(3) 0.018(3) 0.016(3) 0.005(2) 0.006(2) 0.004(2)
C38 0.027(3) 0.017(3) 0.022(3) 0.008(2) 0.011(2) 0.006(2)

loop_
_atom_type_symbol
_atom_type_description
_atom_type_scat_dispersion_real
_atom_type_scat_dispersion_imag
_atom_type_scat_source
C C 0.0033 0.0016 'International Tables Vol C Tables 4.2.6.8 and 6.1.1.4'
H H 0.0000 0.0000 'International Tables Vol C Tables 4.2.6.8 and 6.1.1.4'
O O 0.0106 0.0060 'International Tables Vol C Tables 4.2.6.8 and 6.1.1.4'
P P 0.1023 0.0942 'International Tables Vol C Tables 4.2.6.8 and 6.1.1.4'
Cl Cl 0.1484 0.1585 'International Tables Vol C Tables 4.2.6.8 and 6.1.1.4'
Au Au -2.0133 8.8022 'International Tables Vol C Tables 4.2.6.8 and 6.1.1.4'

loop_
_geom_angle_atom_site_label_1
_geom_angle_atom_site_label_2
_geom_angle_atom_site_label_3
_geom_angle
_geom_angle_publ_flag
P1 Au1 Cl1 178.79(5) y
C14 P1 C1 106.5(2) ?
C14 P1 C8 102.6(2) ?
C1 P1 C8 106.9(2) ?
C14 P1 Au1 116.77(18) ?
C1 P1 Au1 112.69(17) ?
C8 P1 Au1 110.53(18) ?
C2 C1 C6 118.3(5) ?
C2 C1 P1 119.2(4) ?
C6 C1 P1 122.5(4) ?
C1 C2 C3 120.9(5) ?
C1 C2 H2 119.5 ?
C3 C2 H2 119.5 ?
C4 C3 C2 120.6(5) ?
C4 C3 H3 119.7 ?
C2 C3 H3 119.7 ?
C5 C4 C3 118.9(5) ?
C5 C4 H4 120.5 ?
C3 C4 H4 120.5 ?
C4 C5 C6 121.4(5) ?
C4 C5 H5 119.3 ?
C6 C5 H5 119.3 ?
C5 C6 C1 119.9(5) ?
C5 C6 C7 116.0(5) ?
C1 C6 C7 124.0(5) ?
O1 C7 C6 125.3(5) ?
O1 C7 H7 117.4 ?
C6 C7 H7 117.4 ?
C9 C8 C13 120.1(5) ?
C9 C8 P1 118.6(4) ?
C13 C8 P1 121.0(4) ?
C8 C9 C10 120.2(5) ?
C8 C9 H9 119.9 ?
C10 C9 H9 119.9 ?
C11 C10 C9 120.0(5) ?
C11 C10 H10 120.0 ?
C9 C10 H10 120.0 ?
C10 C11 C12 119.8(5) ?
C10 C11 H11 120.1 ?
C12 C11 H11 120.1 ?
C11 C12 C13 120.2(5) ?
C11 C12 H12 119.9 ?
C13 C12 H12 119.9 ?
C8 C13 C12 119.8(5) ?
C8 C13 H13 120.1 ?
C12 C13 H13 120.1 ?
C19 C14 C15 119.4(5) ?
C19 C14 P1 122.3(4) ?
C15 C14 P1 118.2(4) ?
C16 C15 C14 120.3(6) ?
C16 C15 H15 119.9 ?
C14 C15 H15 119.9 ?
C15 C16 C17 120.2(5) ?
C15 C16 H16 119.9 ?
C17 C16 H16 119.9 ?
C18 C17 C16 119.6(5) ?
C18 C17 H17 120.2 ?
C16 C17 H17 120.2 ?
C17 C18 C19 120.9(6) ?
C17 C18 H18 119.6 ?
C19 C18 H18 119.6 ?
C14 C19 C18 119.6(5) ?
C14 C19 H19 120.2 ?
C18 C19 H19 120.2 ?
P2 Au2 Cl2 178.12(5) y
C33 P2 C27 101.7(2) ?
C33 P2 C20 109.0(2) ?
C27 P2 C20 105.5(2) ?
C33 P2 Au2 114.41(18) ?
C27 P2 Au2 112.05(18) ?
C20 P2 Au2 113.34(18) ?
C21 C20 C25 118.2(5) ?
C21 C20 P2 118.3(4) ?
C25 C20 P2 123.3(4) ?
C20 C21 C22 120.4(5) ?
C20 C21 H21 119.8 ?
C22 C21 H21 119.8 ?
C23 C22 C21 120.7(5) ?
C23 C22 H22 119.6 ?
C21 C22 H22 119.6 ?
C22 C23 C24 119.5(5) ?
C22 C23 H23 120.2 ?
C24 C23 H23 120.2 ?
C25 C24 C23 120.7(5) ?
C25 C24 H24 119.6 ?
C23 C24 H24 119.6 ?
C24 C25 C20 120.4(5) ?
C24 C25 C26 116.4(5) ?
C20 C25 C26 123.2(5) ?
O2 C26 C25 124.9(5) ?
O2 C26 H26 117.6 ?
C25 C26 H26 117.6 ?
C28 C27 C32 119.1(5) ?
C28 C27 P2 121.2(4) ?
C32 C27 P2 119.6(4) ?
C27 C28 C29 120.7(5) ?
C27 C28 H28 119.7 ?
C29 C28 H28 119.7 ?
C30 C29 C28 119.2(6) ?
C30 C29 H29 120.4 ?
C28 C29 H29 120.4 ?
C31 C30 C29 121.1(5) ?
C31 C30 H30 119.4 ?
C29 C30 H30 119.4 ?
C30 C31 C32 119.6(5) ?
C30 C31 H31 120.2 ?
C32 C31 H31 120.2 ?
C31 C32 C27 120.3(5) ?
C31 C32 H32 119.8 ?
C27 C32 H32 119.8 ?
C38 C33 C34 119.8(5) ?
C38 C33 P2 116.2(4) ?
C34 C33 P2 123.8(4) ?
C35 C34 C33 120.1(5) ?
C35 C34 H34 120.0 ?
C33 C34 H34 120.0 ?
C36 C35 C34 119.9(5) ?
C36 C35 H35 120.1 ?
C34 C35 H35 120.1 ?
C37 C36 C35 120.6(5) ?
C37 C36 H36 119.7 ?
C35 C36 H36 119.7 ?
C36 C37 C38 120.6(5) ?
C36 C37 H37 119.7 ?
C38 C37 H37 119.7 ?
C37 C38 C33 119.1(5) ?
C37 C38 H38 120.4 ?
C33 C38 H38 120.4 ?

loop_
_geom_bond_atom_site_label_1
_geom_bond_atom_site_label_2
_geom_bond_distance
_geom_bond_publ_flag
Au1 P1 2.2297(13) y
Au1 Cl1 2.2819(13) y
P1 C14 1.822(5) y
P1 C1 1.825(5) y
P1 C8 1.827(5) y
C1 C2 1.388(7) ?
C1 C6 1.402(8) ?
C2 C3 1.389(7) ?
C2 H2 0.9500 ?
C3 C4 1.386(8) ?
C3 H3 0.9500 ?
C4 C5 1.370(8) ?
C4 H4 0.9500 ?
C5 C6 1.396(7) ?
C5 H5 0.9500 ?
C6 C7 1.461(8) ?
C7 O1 1.207(7) y
C7 H7 0.9500 ?
C8 C9 1.376(8) ?
C8 C13 1.389(7) ?
C9 C10 1.399(8) ?
C9 H9 0.9500 ?
C10 C11 1.379(8) ?
C10 H10 0.9500 ?
C11 C12 1.391(8) ?
C11 H11 0.9500 ?
C12 C13 1.391(8) ?
C12 H12 0.9500 ?
C13 H13 0.9500 ?
C14 C19 1.388(8) ?
C14 C15 1.398(7) ?
C15 C16 1.382(8) ?
C15 H15 0.9500 ?
C16 C17 1.387(9) ?
C16 H16 0.9500 ?
C17 C18 1.377(9) ?
C17 H17 0.9500 ?
C18 C19 1.395(8) ?
C18 H18 0.9500 ?
C19 H19 0.9500 ?
Au2 P2 2.2304(14) y
Au2 Cl2 2.2836(14) y
P2 C33 1.807(5) y
P2 C27 1.817(6) y
P2 C20 1.838(5) y
C20 C21 1.388(7) ?
C20 C25 1.409(7) ?
C21 C22 1.406(8) ?
C21 H21 0.9500 ?
C22 C23 1.364(8) ?
C22 H22 0.9500 ?
C23 C24 1.387(8) ?
C23 H23 0.9500 ?
C24 C25 1.385(8) ?
C24 H24 0.9500 ?
C25 C26 1.465(8) ?
C26 O2 1.219(7) y
C26 H26 0.9500 ?
C27 C28 1.381(8) ?
C27 C32 1.400(7) ?
C28 C29 1.399(8) ?
C28 H28 0.9500 ?
C29 C30 1.382(9) ?
C29 H29 0.9500 ?
C30 C31 1.372(9) ?
C30 H30 0.9500 ?
C31 C32 1.394(8) ?
C31 H31 0.9500 ?
C32 H32 0.9500 ?
C33 C38 1.398(7) ?
C33 C34 1.400(8) ?
C34 C35 1.383(8) ?
C34 H34 0.9500 ?
C35 C36 1.379(8) ?
C35 H35 0.9500 ?
C36 C37 1.379(8) ?
C36 H36 0.9500 ?
C37 C38 1.390(8) ?
C37 H37 0.9500 ?
C38 H38 0.9500 ?

loop_
_geom_torsion_atom_site_label_1
_geom_torsion_atom_site_label_2
_geom_torsion_atom_site_label_3
_geom_torsion_atom_site_label_4
_geom_torsion
C14 P1 C1 C2 117.8(4)
C8 P1 C1 C2 8.6(5)
Au1 P1 C1 C2 -113.0(4)
C14 P1 C1 C6 -63.7(5)
C8 P1 C1 C6 -172.9(4)
Au1 P1 C1 C6 65.5(5)
C6 C1 C2 C3 0.7(8)
P1 C1 C2 C3 179.3(4)
C1 C2 C3 C4 1.0(8)
C2 C3 C4 C5 -1.8(9)
C3 C4 C5 C6 0.9(9)
C4 C5 C6 C1 0.9(8)
C4 C5 C6 C7 -177.2(5)
C2 C1 C6 C5 -1.7(8)
P1 C1 C6 C5 179.8(4)
C2 C1 C6 C7 176.3(5)
P1 C1 C6 C7 -2.2(7)
C5 C6 C7 O1 178.1(5)
C1 C6 C7 O1 0.1(9)
C14 P1 C8 C9 124.1(4)
C1 P1 C8 C9 -124.0(4)
Au1 P1 C8 C9 -1.1(5)
C14 P1 C8 C13 -50.0(5)
C1 P1 C8 C13 61.8(5)
Au1 P1 C8 C13 -175.2(4)
C13 C8 C9 C10 0.9(8)
P1 C8 C9 C10 -173.2(4)
C8 C9 C10 C11 -0.2(9)
C9 C10 C11 C12 -0.8(9)
C10 C11 C12 C13 1.1(9)
C9 C8 C13 C12 -0.7(8)
P1 C8 C13 C12 173.3(4)
C11 C12 C13 C8 -0.3(8)
C1 P1 C14 C19 -14.6(5)
C8 P1 C14 C19 97.6(5)
Au1 P1 C14 C19 -141.4(4)
C1 P1 C14 C15 168.4(4)
C8 P1 C14 C15 -79.5(5)
Au1 P1 C14 C15 41.5(5)
C19 C14 C15 C16 0.7(8)
P1 C14 C15 C16 177.9(5)
C14 C15 C16 C17 0.6(9)
C15 C16 C17 C18 -1.0(9)
C16 C17 C18 C19 0.0(9)
C15 C14 C19 C18 -1.7(8)
P1 C14 C19 C18 -178.7(4)
C17 C18 C19 C14 1.3(8)
C33 P2 C20 C21 117.1(4)
C27 P2 C20 C21 8.7(5)
Au2 P2 C20 C21 -114.2(4)
C33 P2 C20 C25 -68.0(5)
C27 P2 C20 C25 -176.4(4)
Au2 P2 C20 C25 60.6(5)
C25 C20 C21 C22 0.0(8)
P2 C20 C21 C22 175.1(4)
C20 C21 C22 C23 0.2(8)
C21 C22 C23 C24 -0.6(9)
C22 C23 C24 C25 0.9(9)
C23 C24 C25 C20 -0.8(8)
C23 C24 C25 C26 -178.5(5)
C21 C20 C25 C24 0.3(8)
P2 C20 C25 C24 -174.6(4)
C21 C20 C25 C26 177.9(5)
P2 C20 C25 C26 3.0(8)
C24 C25 C26 O2 177.2(6)
C20 C25 C26 O2 -0.5(9)
C33 P2 C27 C28 -51.3(5)
C20 P2 C27 C28 62.3(5)
Au2 P2 C27 C28 -173.9(4)
C33 P2 C27 C32 124.5(4)
C20 P2 C27 C32 -121.8(4)
Au2 P2 C27 C32 1.9(5)
C32 C27 C28 C29 1.1(8)
P2 C27 C28 C29 176.9(4)
C27 C28 C29 C30 -1.4(8)
C28 C29 C30 C31 0.0(9)
C29 C30 C31 C32 1.9(9)
C30 C31 C32 C27 -2.2(8)
C28 C27 C32 C31 0.8(8)
P2 C27 C32 C31 -175.2(4)
C27 P2 C33 C38 -78.4(5)
C20 P2 C33 C38 170.6(4)
Au2 P2 C33 C38 42.6(5)
C27 P2 C33 C34 96.8(5)
C20 P2 C33 C34 -14.2(6)
Au2 P2 C33 C34 -142.2(4)
C38 C33 C34 C35 -1.9(9)
P2 C33 C34 C35 -176.9(5)
C33 C34 C35 C36 1.6(9)
C34 C35 C36 C37 0.0(9)
C35 C36 C37 C38 -1.5(9)
C36 C37 C38 C33 1.2(9)
C34 C33 C38 C37 0.5(8)
P2 C33 C38 C37 175.9(4)
